data_4071407
loop_
_publ_author_name
'Price, Craig J.'
'Zeits, Paul D.'
'Reibenspies, Joseph H.'
'Miller, Stephen A.'

_publ_section_title
;
 Octamethyloctahydrodibenzofluorenyl: Electronic Comparisons between a
 Sterically Expanded Ligand and Its Cyclopentadienyl Analogues
;
_journal_issue 15
_journal_name_full Organometallics
_journal_page_first 3722
_journal_paper_doi 10.1021/om8001526
_journal_volume 27
_journal_year 2008
_chemical_formula_sum 'C32 H37 Mn O3'
_chemical_formula_weight 524.56
_chemical_name_systematic
; 
 ? 
;
_space_group_IT_number 33
_symmetry_cell_setting orthorhombic
_symmetry_space_group_name_Hall 'P 2c -2n'
_symmetry_space_group_name_H-M 'P n a 21'
_atom_sites_solution_hydrogens geom
_atom_sites_solution_primary direct
_atom_sites_solution_secondary difmap
_audit_creation_method SHELXL-97
_cell_angle_alpha 90.00
_cell_angle_beta 90.00
_cell_angle_gamma 90.00
_cell_formula_units_Z 4
_cell_length_a 26.234(7)
_cell_length_b 16.479(5)
_cell_length_c 6.3671(18)
_cell_measurement_reflns_used 3999
_cell_measurement_temperature 110(2)
_cell_measurement_theta_max 25.44
_cell_measurement_theta_min 2.47
_cell_volume 2752.6(14)
_computing_cell_refinement 'Bruker SMART'
_computing_data_collection 'Bruker SMART'
_computing_data_reduction 'Bruker SAINT'
_computing_molecular_graphics 'Bruker SHELXTL'
_computing_publication_material 'Bruker SHELXTL'
_computing_structure_refinement 'SHELXL-97 (Sheldrick, 1997)'
_computing_structure_solution 'SHELXS-97 (Sheldrick, 1990)'
_diffrn_ambient_temperature 110(2)
_diffrn_measured_fraction_theta_full 0.994
_diffrn_measured_fraction_theta_max 0.994
_diffrn_measurement_device_type 'CCD area detector'
_diffrn_measurement_method 'phi and omega scans'
_diffrn_radiation_monochromator graphite
_diffrn_radiation_source 'fine-focus sealed tube'
_diffrn_radiation_type MoK\a
_diffrn_radiation_wavelength 0.71073
_diffrn_reflns_av_R_equivalents 0.0935
_diffrn_reflns_av_sigmaI/netI 0.0973
_diffrn_reflns_limit_h_max 31
_diffrn_reflns_limit_h_min -31
_diffrn_reflns_limit_k_max 19
_diffrn_reflns_limit_k_min -19
_diffrn_reflns_limit_l_max 7
_diffrn_reflns_limit_l_min -7
_diffrn_reflns_number 19867
_diffrn_reflns_theta_full 25.00
_diffrn_reflns_theta_max 25.00
_diffrn_reflns_theta_min 1.46
_exptl_absorpt_coefficient_mu 0.510
_exptl_absorpt_correction_T_max 0.9750
_exptl_absorpt_correction_T_min 0.9049
_exptl_absorpt_correction_type multi-scan
_exptl_absorpt_process_details sadabs
_exptl_crystal_colour red
_exptl_crystal_density_diffrn 1.266
_exptl_crystal_density_meas ?
_exptl_crystal_density_method 'not measured'
_exptl_crystal_description plate
_exptl_crystal_F_000 1112
_exptl_crystal_size_max 0.20
_exptl_crystal_size_mid 0.10
_exptl_crystal_size_min 0.05
_refine_diff_density_max 0.391
_refine_diff_density_min -0.483
_refine_diff_density_rms 0.071
_refine_ls_abs_structure_details 'Flack H D (1983), Acta Cryst. A39, 876-881'
_refine_ls_abs_structure_Flack 0.00(5)
_refine_ls_extinction_method none
_refine_ls_goodness_of_fit_ref 1.036
_refine_ls_hydrogen_treatment constr
_refine_ls_matrix_type full
_refine_ls_number_parameters 471
_refine_ls_number_reflns 4728
_refine_ls_number_restraints 525
_refine_ls_restrained_S_all 1.006
_refine_ls_R_factor_all 0.0934
_refine_ls_R_factor_gt 0.0730
_refine_ls_shift/su_max 0.000
_refine_ls_shift/su_mean 0.000
_refine_ls_structure_factor_coef Fsqd
_refine_ls_weighting_details 'calc w=1/[\s^2^(Fo^2^)+(0.0806P)^2^+3.0103P] where P=(Fo^2^+2Fc^2^)/3'
_refine_ls_weighting_scheme calc
_refine_ls_wR_factor_gt 0.1706
_refine_ls_wR_factor_ref 0.1845
_reflns_number_gt 3741
_reflns_number_total 4728
_reflns_threshold_expression >2sigma(I)
_cod_data_source_file om8001526-file004.cif
_cod_data_source_block 4-Mn
_cod_depositor_comments
;
The following automatic conversions were performed:

'_symmetry_cell_setting' value 'Orthorhombic' changed to
'orthorhombic' according to
/home/saulius/struct/CIF-dictionaries/cif_core.dic dictionary named
'cif_core.dic' version 2.4.1 from 2010-06-29.

Automatic conversion script
Id: cif_fix_values 1715 2011-07-08 13:25:40Z adriana 

The following automatic conversions were performed:

'_exptl_crystal_density_meas' value 'not measured' was changed to '?'
- the value is perceived as not measured.

Automatic conversion script
Id: cif_fix_values 3008 2015-01-20 13:52:24Z robertas 
;
_cod_original_cell_volume 2752.5(13)
_cod_original_sg_symbol_H-M Pna2(1)
_cod_database_code 4071407

loop_
_symmetry_equiv_pos_as_xyz
'x, y, z'
'-x, -y, z+1/2'
'x+1/2, -y+1/2, z'
'-x+1/2, y+1/2, z+1/2'

loop_
_atom_site_label
_atom_site_type_symbol
_atom_site_fract_x
_atom_site_fract_y
_atom_site_fract_z
_atom_site_U_iso_or_equiv
_atom_site_adp_type
_atom_site_occupancy
_atom_site_symmetry_multiplicity
_atom_site_calc_flag
_atom_site_refinement_flags
_atom_site_disorder_assembly
_atom_site_disorder_group
Mn1_1 Mn 0.59262(3) 0.40294(5) 0.3417(3) 0.0259(3) Uani 0.795(3) 1 d PDU A 1
O1_1 O 0.67068(17) 0.3034(3) 0.5525(9) 0.0425(12) Uani 0.795(3) 1 d PDU A 1
O2_1 O 0.50626(18) 0.3390(3) 0.5822(9) 0.0436(13) Uani 0.795(3) 1 d PDU A 1
O3_1 O 0.6085(2) 0.5464(3) 0.6092(9) 0.0422(12) Uani 0.795(3) 1 d PDU A 1
C1_1 C 0.6400(2) 0.3418(3) 0.4742(14) 0.0287(14) Uani 0.795(3) 1 d PDU A 1
C2_1 C 0.5419(2) 0.3647(3) 0.4929(15) 0.0321(14) Uani 0.795(3) 1 d PDU A 1
C3_1 C 0.6018(2) 0.4864(3) 0.5062(13) 0.0297(13) Uani 0.795(3) 1 d PDU A 1
C4_1 C 0.5542(2) 0.4655(3) 0.1022(10) 0.0253(9) Uani 0.795(3) 1 d PDU A 1
H4A_1 H 0.5270 0.5073 0.1232 0.030 Uiso 0.795(3) 1 calc PR A 1
C5_1 C 0.5457(2) 0.3794(3) 0.0625(10) 0.0243(9) Uani 0.795(3) 1 d PDU A 1
C6_1 C 0.5015(2) 0.3286(4) 0.0608(11) 0.0264(11) Uani 0.795(3) 1 d PDU A 1
H6A_1 H 0.4690 0.3517 0.0882 0.032 Uiso 0.795(3) 1 calc PR A 1
C7_1 C 0.50505(19) 0.2483(3) 0.0210(11) 0.0241(10) Uani 0.795(3) 1 d PDU A 1
C8_1 C 0.45608(19) 0.1981(3) 0.0254(11) 0.0274(11) Uani 0.795(3) 1 d PDU A 1
C9_1 C 0.4624(2) 0.1161(3) -0.0841(11) 0.0301(12) Uani 0.795(3) 1 d PDU A 1
H9A_1 H 0.4635 0.1243 -0.2381 0.036 Uiso 0.795(3) 1 calc PR A 1
H9B_1 H 0.4328 0.0811 -0.0514 0.036 Uiso 0.795(3) 1 calc PR A 1
C10_1 C 0.5117(2) 0.0739(3) -0.0118(14) 0.0301(13) Uani 0.795(3) 1 d PDU A 1
H10A_1 H 0.5108 0.0670 0.1426 0.036 Uiso 0.795(3) 1 calc PR A 1
H10B_1 H 0.5135 0.0192 -0.0760 0.036 Uiso 0.795(3) 1 calc PR A 1
C11_1 C 0.5590(2) 0.1215(4) -0.0715(13) 0.0327(13) Uani 0.795(3) 1 d PDU A 1
C12_1 C 0.55443(18) 0.2099(3) -0.0177(14) 0.0238(11) Uani 0.795(3) 1 d PDU A 1
C13_1 C 0.59744(18) 0.2575(3) -0.0072(13) 0.0245(11) Uani 0.795(3) 1 d PDU A 1
H13A_1 H 0.6299 0.2333 -0.0266 0.029 Uiso 0.795(3) 1 calc PR A 1
C14_1 C 0.59430(18) 0.3417(3) 0.0318(10) 0.0246(9) Uani 0.795(3) 1 d PDU A 1
C15_1 C 0.63315(19) 0.4057(3) 0.0329(10) 0.0254(9) Uani 0.795(3) 1 d PDU A 1
C16_1 C 0.68624(19) 0.4033(3) 0.0037(12) 0.0254(11) Uani 0.795(3) 1 d PDU A 1
H16A_1 H 0.7033 0.3529 -0.0144 0.031 Uiso 0.795(3) 1 calc PR A 1
C17_1 C 0.71345(18) 0.4754(3) 0.0015(12) 0.0256(11) Uani 0.795(3) 1 d PDU A 1
C18_1 C 0.7711(2) 0.4670(4) -0.0452(12) 0.0316(12) Uani 0.795(3) 1 d PDU A 1
C19_1 C 0.7980(2) 0.5498(3) 0.0059(13) 0.0359(13) Uani 0.795(3) 1 d PDU A 1
H19A_1 H 0.8017 0.5550 0.1601 0.043 Uiso 0.795(3) 1 calc PR A 1
H19B_1 H 0.8326 0.5495 -0.0562 0.043 Uiso 0.795(3) 1 calc PR A 1
C20_1 C 0.7695(2) 0.6216(4) -0.0752(12) 0.0369(12) Uani 0.795(3) 1 d PDU A 1
H20A_1 H 0.7635 0.6149 -0.2277 0.044 Uiso 0.795(3) 1 calc PR A 1
H20B_1 H 0.7904 0.6710 -0.0551 0.044 Uiso 0.795(3) 1 calc PR A 1
C21_1 C 0.7177(2) 0.6325(3) 0.0385(11) 0.0295(11) Uani 0.795(3) 1 d PDU A 1
C22_1 C 0.6882(2) 0.5519(3) 0.0371(11) 0.0269(10) Uani 0.795(3) 1 d PDU A 1
C23_1 C 0.6368(2) 0.5536(3) 0.0725(10) 0.0257(11) Uani 0.795(3) 1 d PDU A 1
H23A_1 H 0.6205 0.6041 0.0989 0.031 Uiso 0.795(3) 1 calc PR A 1
C24_1 C 0.6076(2) 0.4819(3) 0.0707(11) 0.0250(9) Uani 0.795(3) 1 d PDU A 1
C25_1 C 0.4128(2) 0.2432(4) -0.0910(11) 0.0300(14) Uani 0.795(3) 1 d PDU A 1
H25A_1 H 0.4227 0.2520 -0.2376 0.045 Uiso 0.795(3) 1 calc PR A 1
H25B_1 H 0.4066 0.2956 -0.0230 0.045 Uiso 0.795(3) 1 calc PR A 1
H25C_1 H 0.3816 0.2104 -0.0861 0.045 Uiso 0.795(3) 1 calc PR A 1
C26_1 C 0.4395(2) 0.1855(4) 0.2534(11) 0.0321(13) Uani 0.795(3) 1 d PDU A 1
H26A_1 H 0.4663 0.1565 0.3299 0.048 Uiso 0.795(3) 1 calc PR A 1
H26B_1 H 0.4079 0.1537 0.2567 0.048 Uiso 0.795(3) 1 calc PR A 1
H26C_1 H 0.4336 0.2384 0.3197 0.048 Uiso 0.795(3) 1 calc PR A 1
C27_1 C 0.5660(3) 0.1172(5) -0.3185(13) 0.0381(17) Uani 0.795(3) 1 d PDU A 1
H27A_1 H 0.5964 0.1479 -0.3593 0.057 Uiso 0.795(3) 1 calc PR A 1
H27B_1 H 0.5360 0.1405 -0.3874 0.057 Uiso 0.795(3) 1 calc PR A 1
H27C_1 H 0.5699 0.0604 -0.3617 0.057 Uiso 0.795(3) 1 calc PR A 1
C28_1 C 0.6058(3) 0.0798(4) 0.0069(18) 0.047(2) Uani 0.795(3) 1 d PDU A 1
H28A_1 H 0.6049 0.0776 0.1607 0.071 Uiso 0.795(3) 1 calc PR A 1
H28B_1 H 0.6360 0.1098 -0.0388 0.071 Uiso 0.795(3) 1 calc PR A 1
H28C_1 H 0.6070 0.0245 -0.0495 0.071 Uiso 0.795(3) 1 calc PR A 1
C29_1 C 0.7956(2) 0.4011(4) 0.0876(14) 0.0412(15) Uani 0.795(3) 1 d PDU A 1
H29A_1 H 0.8317 0.3964 0.0506 0.062 Uiso 0.795(3) 1 calc PR A 1
H29B_1 H 0.7784 0.3493 0.0614 0.062 Uiso 0.795(3) 1 calc PR A 1
H29C_1 H 0.7924 0.4153 0.2366 0.062 Uiso 0.795(3) 1 calc PR A 1
C30_1 C 0.7785(3) 0.4447(5) -0.2777(12) 0.0450(17) Uani 0.795(3) 1 d PDU A 1
H30A_1 H 0.7632 0.4867 -0.3664 0.068 Uiso 0.795(3) 1 calc PR A 1
H30B_1 H 0.7622 0.3924 -0.3064 0.068 Uiso 0.795(3) 1 calc PR A 1
H30C_1 H 0.8151 0.4408 -0.3085 0.068 Uiso 0.795(3) 1 calc PR A 1
C31_1 C 0.7268(3) 0.6566(4) 0.2678(11) 0.0352(14) Uani 0.795(3) 1 d PDU A 1
H31A_1 H 0.6940 0.6634 0.3391 0.053 Uiso 0.795(3) 1 calc PR A 1
H31B_1 H 0.7458 0.7078 0.2728 0.053 Uiso 0.795(3) 1 calc PR A 1
H31C_1 H 0.7466 0.6141 0.3383 0.053 Uiso 0.795(3) 1 calc PR A 1
C32_1 C 0.6888(3) 0.6993(4) -0.0739(13) 0.0390(16) Uani 0.795(3) 1 d PDU A 1
H32A_1 H 0.6559 0.7079 -0.0049 0.058 Uiso 0.795(3) 1 calc PR A 1
H32B_1 H 0.6832 0.6836 -0.2206 0.058 Uiso 0.795(3) 1 calc PR A 1
H32C_1 H 0.7087 0.7496 -0.0689 0.058 Uiso 0.795(3) 1 calc PR A 1
Mn1_2 Mn 0.59298(17) 0.4044(3) -0.3962(8) 0.0533(19) Uiso 0.205(3) 1 d PDU A 2
O1_2 O 0.6713(9) 0.3072(16) -0.612(5) 0.092(9) Uiso 0.205(3) 1 d PDU A 2
O2_2 O 0.5084(7) 0.3396(14) -0.646(4) 0.076(7) Uiso 0.205(3) 1 d PDU A 2
O3_2 O 0.6054(10) 0.5488(12) -0.663(5) 0.091(8) Uiso 0.205(3) 1 d PDU A 2
C1_2 C 0.6405(5) 0.3430(9) -0.526(3) 0.090(12) Uiso 0.205(3) 1 d PDU A 2
C2_2 C 0.5427(5) 0.3668(9) -0.550(2) 0.082(11) Uiso 0.205(3) 1 d PDU A 2
C3_2 C 0.6030(6) 0.4878(7) -0.560(2) 0.076(11) Uiso 0.205(3) 1 d PDU A 2
C4_2 C 0.5542(4) 0.4675(6) -0.1585(19) 0.057(4) Uiso 0.205(3) 1 d PDU A 2
H4B_2 H 0.5273 0.5096 -0.1808 0.068 Uiso 0.205(3) 1 calc PR A 2
C5_2 C 0.5451(4) 0.3814(7) -0.1194(17) 0.057(4) Uiso 0.205(3) 1 d PDU A 2
C6_2 C 0.5007(4) 0.3311(8) -0.122(3) 0.055(5) Uiso 0.205(3) 1 d PDU A 2
H6B_2 H 0.4687 0.3540 -0.1593 0.066 Uiso 0.205(3) 1 calc PR A 2
C7_2 C 0.5034(5) 0.2518(7) -0.071(4) 0.053(4) Uiso 0.205(3) 1 d PDU A 2
C8_2 C 0.4544(5) 0.2015(8) -0.075(3) 0.052(5) Uiso 0.205(3) 1 d PDU A 2
C9_2 C 0.4629(6) 0.1190(9) 0.029(3) 0.051(5) Uiso 0.205(3) 1 d PDU A 2
H9C_2 H 0.4320 0.0852 0.0104 0.061 Uiso 0.205(3) 1 calc PR A 2
H9D_2 H 0.4685 0.1267 0.1810 0.061 Uiso 0.205(3) 1 calc PR A 2
C10_2 C 0.5088(6) 0.0747(8) -0.066(5) 0.049(5) Uiso 0.205(3) 1 d PDU A 2
H10C_2 H 0.5145 0.0243 0.0151 0.059 Uiso 0.205(3) 1 calc PR A 2
H10D_2 H 0.5000 0.0586 -0.2115 0.059 Uiso 0.205(3) 1 calc PR A 2
C11_2 C 0.5581(5) 0.1218(7) -0.072(4) 0.051(5) Uiso 0.205(3) 1 d PDU A 2
C12_2 C 0.5524(5) 0.2115(7) -0.035(5) 0.051(5) Uiso 0.205(3) 1 d PDU A 2
C13_2 C 0.5957(5) 0.2591(7) -0.044(4) 0.055(5) Uiso 0.205(3) 1 d PDU A 2
H13B_2 H 0.6280 0.2345 -0.0218 0.066 Uiso 0.205(3) 1 calc PR A 2
C14_2 C 0.5934(4) 0.3430(7) -0.0865(16) 0.059(4) Uiso 0.205(3) 1 d PDU A 2
C15_2 C 0.6326(4) 0.4065(7) -0.0852(16) 0.060(4) Uiso 0.205(3) 1 d PDU A 2
C16_2 C 0.6855(4) 0.4040(7) -0.052(4) 0.058(5) Uiso 0.205(3) 1 d PDU A 2
H16B_2 H 0.7025 0.3535 -0.0363 0.069 Uiso 0.205(3) 1 calc PR A 2
C17_2 C 0.7126(4) 0.4762(7) -0.043(5) 0.055(5) Uiso 0.205(3) 1 d PDU A 2
C18_2 C 0.7701(4) 0.4675(8) 0.006(3) 0.056(5) Uiso 0.205(3) 1 d PDU A 2
C19_2 C 0.7977(5) 0.5484(10) -0.058(4) 0.058(6) Uiso 0.205(3) 1 d PDU A 2
H19C_2 H 0.8328 0.5480 -0.0001 0.069 Uiso 0.205(3) 1 calc PR A 2
H19D_2 H 0.8004 0.5509 -0.2130 0.069 Uiso 0.205(3) 1 calc PR A 2
C20_2 C 0.7708(6) 0.6224(9) 0.018(4) 0.057(5) Uiso 0.205(3) 1 d PDU A 2
H20C_2 H 0.7920 0.6708 -0.0116 0.069 Uiso 0.205(3) 1 calc PR A 2
H20D_2 H 0.7662 0.6187 0.1722 0.069 Uiso 0.205(3) 1 calc PR A 2
C21_2 C 0.7180(5) 0.6329(7) -0.088(3) 0.059(5) Uiso 0.205(3) 1 d PDU A 2
C22_2 C 0.6876(5) 0.5533(7) -0.075(5) 0.058(4) Uiso 0.205(3) 1 d PDU A 2
C23_2 C 0.6370(5) 0.5546(6) -0.125(3) 0.061(5) Uiso 0.205(3) 1 d PDU A 2
H23B_2 H 0.6214 0.6046 -0.1620 0.074 Uiso 0.205(3) 1 calc PR A 2
C24_2 C 0.6075(4) 0.4831(6) -0.1242(18) 0.059(4) Uiso 0.205(3) 1 d PDU A 2
C25_2 C 0.4371(9) 0.1857(15) -0.303(3) 0.049(7) Uiso 0.205(3) 1 d PDU A 2
H25D_2 H 0.4060 0.1526 -0.3025 0.074 Uiso 0.205(3) 1 calc PR A 2
H25E_2 H 0.4641 0.1568 -0.3793 0.074 Uiso 0.205(3) 1 calc PR A 2
H25F_2 H 0.4301 0.2375 -0.3732 0.074 Uiso 0.205(3) 1 calc PR A 2
C26_2 C 0.4118(7) 0.2474(13) 0.038(4) 0.063(8) Uiso 0.205(3) 1 d PDU A 2
H26D_2 H 0.4193 0.2495 0.1886 0.095 Uiso 0.205(3) 1 calc PR A 2
H26E_2 H 0.3794 0.2194 0.0154 0.095 Uiso 0.205(3) 1 calc PR A 2
H26F_2 H 0.4096 0.3027 -0.0177 0.095 Uiso 0.205(3) 1 calc PR A 2
C27_2 C 0.5818(13) 0.113(2) -0.300(4) 0.056(9) Uiso 0.205(3) 1 d PDU A 2
H27D_2 H 0.5861 0.0557 -0.3347 0.084 Uiso 0.205(3) 1 calc PR A 2
H27E_2 H 0.6150 0.1404 -0.3046 0.084 Uiso 0.205(3) 1 calc PR A 2
H27F_2 H 0.5589 0.1386 -0.4030 0.084 Uiso 0.205(3) 1 calc PR A 2
C28_2 C 0.5974(9) 0.0808(12) 0.061(5) 0.043(8) Uiso 0.205(3) 1 d PDU A 2
H28D_2 H 0.5904 0.0918 0.2095 0.064 Uiso 0.205(3) 1 calc PR A 2
H28E_2 H 0.6313 0.1016 0.0245 0.064 Uiso 0.205(3) 1 calc PR A 2
H28F_2 H 0.5963 0.0221 0.0361 0.064 Uiso 0.205(3) 1 calc PR A 2
C29_2 C 0.7792(11) 0.4524(18) 0.238(3) 0.076(8) Uiso 0.205(3) 1 d PDU A 2
H29D_2 H 0.8159 0.4475 0.2639 0.115 Uiso 0.205(3) 1 calc PR A 2
H29E_2 H 0.7621 0.4021 0.2801 0.115 Uiso 0.205(3) 1 calc PR A 2
H29F_2 H 0.7656 0.4978 0.3195 0.115 Uiso 0.205(3) 1 calc PR A 2
C30_2 C 0.7921(9) 0.3956(12) -0.118(4) 0.065(7) Uiso 0.205(3) 1 d PDU A 2
H30D_2 H 0.7919 0.4084 -0.2685 0.097 Uiso 0.205(3) 1 calc PR A 2
H30E_2 H 0.7713 0.3472 -0.0927 0.097 Uiso 0.205(3) 1 calc PR A 2
H30F_2 H 0.8272 0.3853 -0.0724 0.097 Uiso 0.205(3) 1 calc PR A 2
C31_2 C 0.6878(8) 0.6989(12) 0.027(5) 0.071(9) Uiso 0.205(3) 1 d PDU A 2
H31D_2 H 0.6815 0.6819 0.1723 0.107 Uiso 0.205(3) 1 calc PR A 2
H31E_2 H 0.6551 0.7075 -0.0444 0.107 Uiso 0.205(3) 1 calc PR A 2
H31F_2 H 0.7073 0.7496 0.0269 0.107 Uiso 0.205(3) 1 calc PR A 2
C32_2 C 0.7271(9) 0.6584(16) -0.314(3) 0.051(7) Uiso 0.205(3) 1 d PDU A 2
H32D_2 H 0.7467 0.7091 -0.3160 0.077 Uiso 0.205(3) 1 calc PR A 2
H32E_2 H 0.6943 0.6668 -0.3839 0.077 Uiso 0.205(3) 1 calc PR A 2
H32F_2 H 0.7463 0.6159 -0.3869 0.077 Uiso 0.205(3) 1 calc PR A 2

loop_
_atom_site_aniso_label
_atom_site_aniso_U_11
_atom_site_aniso_U_22
_atom_site_aniso_U_33
_atom_site_aniso_U_23
_atom_site_aniso_U_13
_atom_site_aniso_U_12
Mn1_1 0.0239(4) 0.0206(4) 0.0333(5) -0.0013(5) 0.0007(5) 0.0018(3)
O1_1 0.045(3) 0.033(2) 0.049(3) -0.005(2) -0.003(2) 0.0158(19)
O2_1 0.038(3) 0.053(3) 0.039(3) 0.003(2) 0.006(2) -0.009(2)
O3_1 0.054(3) 0.034(2) 0.038(3) -0.004(2) -0.007(2) 0.003(2)
C1_1 0.031(3) 0.024(3) 0.031(3) -0.003(2) 0.002(2) 0.000(2)
C2_1 0.036(3) 0.024(3) 0.036(3) 0.000(3) 0.005(3) 0.004(2)
C3_1 0.031(3) 0.028(3) 0.030(3) 0.002(2) 0.000(3) -0.002(2)
C4_1 0.0239(19) 0.0202(19) 0.032(2) -0.0046(19) 0.0013(19) -0.0020(15)
C5_1 0.0218(17) 0.0184(18) 0.033(2) 0.0017(19) 0.0030(17) 0.0016(15)
C6_1 0.022(2) 0.025(2) 0.032(3) 0.000(2) -0.001(2) -0.0008(17)
C7_1 0.0209(18) 0.0234(19) 0.028(3) 0.002(2) -0.0017(19) -0.0028(16)
C8_1 0.021(2) 0.029(2) 0.032(3) 0.000(2) 0.003(2) -0.0059(17)
C9_1 0.025(2) 0.027(2) 0.038(3) -0.002(2) 0.001(2) -0.0084(19)
C10_1 0.026(2) 0.023(2) 0.042(3) -0.002(2) -0.003(2) -0.0066(17)
C11_1 0.026(2) 0.024(2) 0.048(3) 0.001(2) -0.001(2) -0.0013(18)
C12_1 0.0210(19) 0.0211(19) 0.029(2) 0.001(2) -0.002(2) -0.0017(15)
C13_1 0.019(2) 0.022(2) 0.033(3) 0.001(2) -0.006(2) 0.0017(16)
C14_1 0.0210(18) 0.0199(17) 0.033(2) 0.0005(18) -0.0021(19) 0.0030(15)
C15_1 0.0216(17) 0.0215(18) 0.033(2) -0.0015(19) -0.0016(17) 0.0015(15)
C16_1 0.0229(19) 0.025(2) 0.029(3) 0.000(2) -0.003(2) -0.0010(17)
C17_1 0.0225(18) 0.026(2) 0.029(3) -0.001(2) 0.0003(19) -0.0060(15)
C18_1 0.025(2) 0.032(2) 0.038(3) -0.006(2) 0.005(2) -0.0069(18)
C19_1 0.029(2) 0.037(2) 0.041(3) -0.011(2) 0.007(2) -0.0133(19)
C20_1 0.036(2) 0.037(2) 0.038(3) -0.007(2) 0.009(2) -0.014(2)
C21_1 0.031(2) 0.028(2) 0.030(3) 0.002(2) 0.004(2) -0.0119(18)
C22_1 0.0285(19) 0.0241(19) 0.028(3) 0.003(2) -0.001(2) -0.0067(16)
C23_1 0.026(2) 0.021(2) 0.030(3) 0.002(2) -0.003(2) -0.0024(17)
C24_1 0.0219(18) 0.0217(18) 0.031(2) -0.0014(17) -0.0013(19) -0.0001(15)
C25_1 0.019(2) 0.030(3) 0.041(4) -0.006(3) -0.004(2) -0.011(2)
C26_1 0.027(3) 0.037(3) 0.033(3) -0.003(3) 0.000(2) -0.015(3)
C27_1 0.028(4) 0.029(3) 0.057(4) -0.016(3) 0.010(3) -0.003(3)
C28_1 0.032(3) 0.021(3) 0.089(6) 0.006(4) 0.001(4) 0.006(2)
C29_1 0.021(3) 0.041(3) 0.061(4) 0.001(3) 0.000(3) 0.005(2)
C30_1 0.037(4) 0.053(4) 0.045(3) -0.015(3) 0.014(3) -0.019(3)
C31_1 0.041(3) 0.033(3) 0.032(3) -0.003(3) 0.002(3) -0.015(3)
C32_1 0.046(3) 0.028(3) 0.043(4) 0.013(3) -0.001(3) -0.013(2)

loop_
_atom_type_symbol
_atom_type_description
_atom_type_scat_dispersion_real
_atom_type_scat_dispersion_imag
_atom_type_scat_source
C C 0.0033 0.0016 'International Tables Vol C Tables 4.2.6.8 and 6.1.1.4'
H H 0.0000 0.0000 'International Tables Vol C Tables 4.2.6.8 and 6.1.1.4'
O O 0.0106 0.0060 'International Tables Vol C Tables 4.2.6.8 and 6.1.1.4'
Mn Mn 0.3368 0.7283 'International Tables Vol C Tables 4.2.6.8 and 6.1.1.4'

loop_
_geom_angle_atom_site_label_1
_geom_angle_atom_site_label_2
_geom_angle_atom_site_label_3
_geom_angle
C3_1 Mn1_1 C2_1 93.4(3)
C3_1 Mn1_1 C1_1 93.7(3)
C2_1 Mn1_1 C1_1 93.7(3)
C3_1 Mn1_1 C4_1 96.6(3)
C2_1 Mn1_1 C4_1 102.2(3)
C1_1 Mn1_1 C4_1 160.5(3)
C3_1 Mn1_1 C24_1 88.9(3)
C2_1 Mn1_1 C24_1 141.0(3)
C1_1 Mn1_1 C24_1 125.0(3)
C4_1 Mn1_1 C24_1 39.1(2)
C3_1 Mn1_1 C5_1 134.6(3)
C2_1 Mn1_1 C5_1 87.5(3)
C1_1 Mn1_1 C5_1 131.6(3)
C4_1 Mn1_1 C5_1 39.6(2)
C24_1 Mn1_1 C5_1 64.5(2)
C3_1 Mn1_1 C14_1 152.9(3)
C2_1 Mn1_1 C14_1 109.8(3)
C1_1 Mn1_1 C14_1 98.5(3)
C4_1 Mn1_1 C14_1 65.6(2)
C24_1 Mn1_1 C14_1 64.3(2)
C5_1 Mn1_1 C14_1 37.85(18)
C3_1 Mn1_1 C15_1 116.5(3)
C2_1 Mn1_1 C15_1 148.0(3)
C1_1 Mn1_1 C15_1 95.4(3)
C4_1 Mn1_1 C15_1 65.1(2)
C24_1 Mn1_1 C15_1 38.0(2)
C5_1 Mn1_1 C15_1 63.8(2)
C14_1 Mn1_1 C15_1 38.44(19)
O1_1 C1_1 Mn1_1 178.0(7)
O2_1 C2_1 Mn1_1 175.7(7)
O3_1 C3_1 Mn1_1 176.3(7)
C24_1 C4_1 C5_1 107.9(5)
C24_1 C4_1 Mn1_1 74.1(3)
C5_1 C4_1 Mn1_1 73.8(3)
C24_1 C4_1 H4A_1 125.7
C5_1 C4_1 H4A_1 125.7
Mn1_1 C4_1 H4A_1 125.7
C6_1 C5_1 C14_1 117.9(5)
C6_1 C5_1 C4_1 134.0(5)
C14_1 C5_1 C4_1 108.0(4)
C6_1 C5_1 Mn1_1 124.3(4)
C14_1 C5_1 Mn1_1 71.8(3)
C4_1 C5_1 Mn1_1 66.6(3)
C7_1 C6_1 C5_1 121.3(5)
C7_1 C6_1 H6A_1 119.4
C5_1 C6_1 H6A_1 119.4
C6_1 C7_1 C12_1 121.1(5)
C6_1 C7_1 C8_1 118.0(5)
C12_1 C7_1 C8_1 120.9(4)
C9_1 C8_1 C7_1 112.3(4)
C9_1 C8_1 C26_1 110.1(5)
C7_1 C8_1 C26_1 109.3(5)
C9_1 C8_1 C25_1 106.6(5)
C7_1 C8_1 C25_1 110.4(5)
C26_1 C8_1 C25_1 108.1(5)
C8_1 C9_1 C10_1 110.7(5)
C8_1 C9_1 H9A_1 109.5
C10_1 C9_1 H9A_1 109.5
C8_1 C9_1 H9B_1 109.5
C10_1 C9_1 H9B_1 109.5
H9A_1 C9_1 H9B_1 108.1
C11_1 C10_1 C9_1 112.3(5)
C11_1 C10_1 H10A_1 109.2
C9_1 C10_1 H10A_1 109.2
C11_1 C10_1 H10B_1 109.2
C9_1 C10_1 H10B_1 109.2
H10A_1 C10_1 H10B_1 107.9
C12_1 C11_1 C28_1 116.0(5)
C12_1 C11_1 C10_1 112.3(5)
C28_1 C11_1 C10_1 110.5(5)
C12_1 C11_1 C27_1 106.2(5)
C28_1 C11_1 C27_1 102.5(6)
C10_1 C11_1 C27_1 108.6(5)
C13_1 C12_1 C7_1 118.1(5)
C13_1 C12_1 C11_1 119.9(4)
C7_1 C12_1 C11_1 122.0(4)
C12_1 C13_1 C14_1 121.4(4)
C12_1 C13_1 H13A_1 119.3
C14_1 C13_1 H13A_1 119.3
C13_1 C14_1 C5_1 120.1(4)
C13_1 C14_1 C15_1 131.8(4)
C5_1 C14_1 C15_1 107.9(4)
C13_1 C14_1 Mn1_1 127.2(5)
C5_1 C14_1 Mn1_1 70.3(3)
C15_1 C14_1 Mn1_1 71.5(3)
C16_1 C15_1 C24_1 120.5(5)
C16_1 C15_1 C14_1 131.9(5)
C24_1 C15_1 C14_1 107.6(4)
C16_1 C15_1 Mn1_1 125.9(5)
C24_1 C15_1 Mn1_1 69.5(3)
C14_1 C15_1 Mn1_1 70.1(3)
C17_1 C16_1 C15_1 119.2(5)
C17_1 C16_1 H16A_1 120.4
C15_1 C16_1 H16A_1 120.4
C16_1 C17_1 C22_1 120.8(4)
C16_1 C17_1 C18_1 115.3(5)
C22_1 C17_1 C18_1 123.9(4)
C29_1 C18_1 C17_1 111.8(5)
C29_1 C18_1 C30_1 108.2(6)
C17_1 C18_1 C30_1 109.4(6)
C29_1 C18_1 C19_1 108.4(5)
C17_1 C18_1 C19_1 108.7(4)
C30_1 C18_1 C19_1 110.4(6)
C20_1 C19_1 C18_1 113.1(5)
C20_1 C19_1 H19A_1 109.0
C18_1 C19_1 H19A_1 109.0
C20_1 C19_1 H19B_1 109.0
C18_1 C19_1 H19B_1 109.0
H19A_1 C19_1 H19B_1 107.8
C19_1 C20_1 C21_1 111.6(5)
C19_1 C20_1 H20A_1 109.3
C21_1 C20_1 H20A_1 109.3
C19_1 C20_1 H20B_1 109.3
C21_1 C20_1 H20B_1 109.3
H20A_1 C20_1 H20B_1 108.0
C32_1 C21_1 C31_1 109.8(5)
C32_1 C21_1 C22_1 111.9(5)
C31_1 C21_1 C22_1 108.0(5)
C32_1 C21_1 C20_1 107.5(5)
C31_1 C21_1 C20_1 109.8(5)
C22_1 C21_1 C20_1 109.9(5)
C23_1 C22_1 C17_1 119.8(5)
C23_1 C22_1 C21_1 118.6(5)
C17_1 C22_1 C21_1 121.6(5)
C22_1 C23_1 C24_1 121.3(5)
C22_1 C23_1 H23A_1 119.4
C24_1 C23_1 H23A_1 119.4
C23_1 C24_1 C4_1 133.3(5)
C23_1 C24_1 C15_1 118.5(5)
C4_1 C24_1 C15_1 108.2(5)
C23_1 C24_1 Mn1_1 126.0(5)
C4_1 C24_1 Mn1_1 66.8(3)
C15_1 C24_1 Mn1_1 72.5(3)
C8_1 C25_1 H25A_1 109.5
C8_1 C25_1 H25B_1 109.5
H25A_1 C25_1 H25B_1 109.5
C8_1 C25_1 H25C_1 109.5
H25A_1 C25_1 H25C_1 109.5
H25B_1 C25_1 H25C_1 109.5
C8_1 C26_1 H26A_1 109.5
C8_1 C26_1 H26B_1 109.5
H26A_1 C26_1 H26B_1 109.5
C8_1 C26_1 H26C_1 109.5
H26A_1 C26_1 H26C_1 109.5
H26B_1 C26_1 H26C_1 109.5
C11_1 C27_1 H27A_1 109.5
C11_1 C27_1 H27B_1 109.5
H27A_1 C27_1 H27B_1 109.5
C11_1 C27_1 H27C_1 109.5
H27A_1 C27_1 H27C_1 109.5
H27B_1 C27_1 H27C_1 109.5
C11_1 C28_1 H28A_1 109.5
C11_1 C28_1 H28B_1 109.5
H28A_1 C28_1 H28B_1 109.5
C11_1 C28_1 H28C_1 109.5
H28A_1 C28_1 H28C_1 109.5
H28B_1 C28_1 H28C_1 109.5
C18_1 C29_1 H29A_1 109.5
C18_1 C29_1 H29B_1 109.5
H29A_1 C29_1 H29B_1 109.5
C18_1 C29_1 H29C_1 109.5
H29A_1 C29_1 H29C_1 109.5
H29B_1 C29_1 H29C_1 109.5
C18_1 C30_1 H30A_1 109.5
C18_1 C30_1 H30B_1 109.5
H30A_1 C30_1 H30B_1 109.5
C18_1 C30_1 H30C_1 109.5
H30A_1 C30_1 H30C_1 109.5
H30B_1 C30_1 H30C_1 109.5
C21_1 C31_1 H31A_1 109.5
C21_1 C31_1 H31B_1 109.5
H31A_1 C31_1 H31B_1 109.5
C21_1 C31_1 H31C_1 109.5
H31A_1 C31_1 H31C_1 109.5
H31B_1 C31_1 H31C_1 109.5
C21_1 C32_1 H32A_1 109.5
C21_1 C32_1 H32B_1 109.5
H32A_1 C32_1 H32B_1 109.5
C21_1 C32_1 H32C_1 109.5
H32A_1 C32_1 H32C_1 109.5
H32B_1 C32_1 H32C_1 109.5
C3_2 Mn1_2 C2_2 93.3(5)
C3_2 Mn1_2 C1_2 93.6(5)
C2_2 Mn1_2 C1_2 93.7(5)
C3_2 Mn1_2 C4_2 96.6(4)
C2_2 Mn1_2 C4_2 102.3(4)
C1_2 Mn1_2 C4_2 160.5(5)
C3_2 Mn1_2 C5_2 134.6(4)
C2_2 Mn1_2 C5_2 87.6(4)
C1_2 Mn1_2 C5_2 131.7(5)
C4_2 Mn1_2 C5_2 39.6(2)
C3_2 Mn1_2 C24_2 88.9(4)
C2_2 Mn1_2 C24_2 141.2(5)
C1_2 Mn1_2 C24_2 124.9(5)
C4_2 Mn1_2 C24_2 39.1(2)
C5_2 Mn1_2 C24_2 64.5(3)
C3_2 Mn1_2 C14_2 152.9(4)
C2_2 Mn1_2 C14_2 109.9(5)
C1_2 Mn1_2 C14_2 98.5(5)
C4_2 Mn1_2 C14_2 65.6(3)
C5_2 Mn1_2 C14_2 37.9(2)
C24_2 Mn1_2 C14_2 64.3(3)
C3_2 Mn1_2 C15_2 116.5(4)
C2_2 Mn1_2 C15_2 148.1(5)
C1_2 Mn1_2 C15_2 95.4(4)
C4_2 Mn1_2 C15_2 65.1(3)
C5_2 Mn1_2 C15_2 63.8(3)
C24_2 Mn1_2 C15_2 38.0(2)
C14_2 Mn1_2 C15_2 38.4(2)
O1_2 C1_2 Mn1_2 177(2)
O2_2 C2_2 Mn1_2 177(2)
O3_2 C3_2 Mn1_2 172.9(18)
C24_2 C4_2 C5_2 107.8(6)
C24_2 C4_2 Mn1_2 74.1(4)
C5_2 C4_2 Mn1_2 73.8(4)
C24_2 C4_2 H4B_2 125.7
C5_2 C4_2 H4B_2 125.7
Mn1_2 C4_2 H4B_2 125.7
C6_2 C5_2 C14_2 117.9(7)
C6_2 C5_2 C4_2 134.0(7)
C14_2 C5_2 C4_2 108.0(6)
C6_2 C5_2 Mn1_2 123.9(8)
C14_2 C5_2 Mn1_2 71.8(4)
C4_2 C5_2 Mn1_2 66.5(4)
C7_2 C6_2 C5_2 121.1(7)
C7_2 C6_2 H6B_2 119.4
C5_2 C6_2 H6B_2 119.4
C6_2 C7_2 C12_2 121.5(7)
C6_2 C7_2 C8_2 118.5(7)
C12_2 C7_2 C8_2 119.7(6)
C9_2 C8_2 C25_2 107.4(8)
C9_2 C8_2 C26_2 110.0(8)
C25_2 C8_2 C26_2 108.2(7)
C9_2 C8_2 C7_2 110.6(7)
C25_2 C8_2 C7_2 110.8(8)
C26_2 C8_2 C7_2 109.7(8)
C8_2 C9_2 C10_2 111.6(8)
C8_2 C9_2 H9C_2 109.3
C10_2 C9_2 H9C_2 109.3
C8_2 C9_2 H9D_2 109.3
C10_2 C9_2 H9D_2 109.3
H9C_2 C9_2 H9D_2 108.0
C11_2 C10_2 C9_2 116.1(8)
C11_2 C10_2 H10C_2 108.3
C9_2 C10_2 H10C_2 108.3
C11_2 C10_2 H10D_2 108.3
C9_2 C10_2 H10D_2 108.3
H10C_2 C10_2 H10D_2 107.4
C12_2 C11_2 C28_2 115.1(8)
C12_2 C11_2 C10_2 114.6(6)
C28_2 C11_2 C10_2 110.2(8)
C12_2 C11_2 C27_2 105.4(7)
C28_2 C11_2 C27_2 102.1(8)
C10_2 C11_2 C27_2 108.2(8)
C13_2 C12_2 C7_2 117.2(7)
C13_2 C12_2 C11_2 118.0(8)
C7_2 C12_2 C11_2 120.5(8)
C12_2 C13_2 C14_2 122.0(7)
C12_2 C13_2 H13B_2 119.0
C14_2 C13_2 H13B_2 119.0
C13_2 C14_2 C5_2 119.9(6)
C13_2 C14_2 C15_2 132.1(7)
C5_2 C14_2 C15_2 107.8(6)
C13_2 C14_2 Mn1_2 128.1(10)
C5_2 C14_2 Mn1_2 70.3(4)
C15_2 C14_2 Mn1_2 71.5(4)
C16_2 C15_2 C24_2 120.1(6)
C16_2 C15_2 C14_2 132.2(7)
C24_2 C15_2 C14_2 107.7(6)
C16_2 C15_2 Mn1_2 126.2(9)
C24_2 C15_2 Mn1_2 69.5(4)
C14_2 C15_2 Mn1_2 70.1(4)
C17_2 C16_2 C15_2 119.2(7)
C17_2 C16_2 H16B_2 120.4
C15_2 C16_2 H16B_2 120.4
C16_2 C17_2 C22_2 121.1(6)
C16_2 C17_2 C18_2 115.4(6)
C22_2 C17_2 C18_2 123.5(6)
C29_2 C18_2 C30_2 108.3(8)
C29_2 C18_2 C17_2 111.4(8)
C30_2 C18_2 C17_2 109.6(8)
C29_2 C18_2 C19_2 108.5(8)
C30_2 C18_2 C19_2 110.4(8)
C17_2 C18_2 C19_2 108.6(7)
C20_2 C19_2 C18_2 113.1(8)
C20_2 C19_2 H19C_2 109.0
C18_2 C19_2 H19C_2 109.0
C20_2 C19_2 H19D_2 109.0
C18_2 C19_2 H19D_2 109.0
H19C_2 C19_2 H19D_2 107.8
C19_2 C20_2 C21_2 111.9(8)
C19_2 C20_2 H20C_2 109.2
C21_2 C20_2 H20C_2 109.2
C19_2 C20_2 H20D_2 109.2
C21_2 C20_2 H20D_2 109.2
H20C_2 C20_2 H20D_2 107.9
C31_2 C21_2 C32_2 109.7(8)
C31_2 C21_2 C22_2 108.1(8)
C32_2 C21_2 C22_2 111.7(8)
C31_2 C21_2 C20_2 109.5(8)
C32_2 C21_2 C20_2 107.6(8)
C22_2 C21_2 C20_2 110.1(7)
C23_2 C22_2 C17_2 119.2(7)
C23_2 C22_2 C21_2 118.5(7)
C17_2 C22_2 C21_2 121.5(7)
C22_2 C23_2 C24_2 121.3(7)
C22_2 C23_2 H23B_2 119.4
C24_2 C23_2 H23B_2 119.4
C23_2 C24_2 C15_2 118.8(7)
C23_2 C24_2 C4_2 133.0(7)
C15_2 C24_2 C4_2 108.2(6)
C23_2 C24_2 Mn1_2 125.8(9)
C15_2 C24_2 Mn1_2 72.5(4)
C4_2 C24_2 Mn1_2 66.8(4)
C8_2 C25_2 H25D_2 109.5
C8_2 C25_2 H25E_2 109.5
H25D_2 C25_2 H25E_2 109.5
C8_2 C25_2 H25F_2 109.5
H25D_2 C25_2 H25F_2 109.5
H25E_2 C25_2 H25F_2 109.5
C8_2 C26_2 H26D_2 109.5
C8_2 C26_2 H26E_2 109.5
H26D_2 C26_2 H26E_2 109.5
C8_2 C26_2 H26F_2 109.5
H26D_2 C26_2 H26F_2 109.5
H26E_2 C26_2 H26F_2 109.5
C11_2 C27_2 H27D_2 109.5
C11_2 C27_2 H27E_2 109.5
H27D_2 C27_2 H27E_2 109.5
C11_2 C27_2 H27F_2 109.5
H27D_2 C27_2 H27F_2 109.5
H27E_2 C27_2 H27F_2 109.5
C11_2 C28_2 H28D_2 109.5
C11_2 C28_2 H28E_2 109.5
H28D_2 C28_2 H28E_2 109.5
C11_2 C28_2 H28F_2 109.5
H28D_2 C28_2 H28F_2 109.5
H28E_2 C28_2 H28F_2 109.5
C18_2 C29_2 H29D_2 109.5
C18_2 C29_2 H29E_2 109.5
H29D_2 C29_2 H29E_2 109.5
C18_2 C29_2 H29F_2 109.5
H29D_2 C29_2 H29F_2 109.5
H29E_2 C29_2 H29F_2 109.5
C18_2 C30_2 H30D_2 109.5
C18_2 C30_2 H30E_2 109.5
H30D_2 C30_2 H30E_2 109.5
C18_2 C30_2 H30F_2 109.5
H30D_2 C30_2 H30F_2 109.5
H30E_2 C30_2 H30F_2 109.5
C21_2 C31_2 H31D_2 109.5
C21_2 C31_2 H31E_2 109.5
H31D_2 C31_2 H31E_2 109.5
C21_2 C31_2 H31F_2 109.5
H31D_2 C31_2 H31F_2 109.5
H31E_2 C31_2 H31F_2 109.5
C21_2 C32_2 H32D_2 109.5
C21_2 C32_2 H32E_2 109.5
H32D_2 C32_2 H32E_2 109.5
C21_2 C32_2 H32F_2 109.5
H32D_2 C32_2 H32F_2 109.5
H32E_2 C32_2 H32F_2 109.5

loop_
_geom_bond_atom_site_label_1
_geom_bond_atom_site_label_2
_geom_bond_distance
Mn1_1 C3_1 1.745(7)
Mn1_1 C2_1 1.758(7)
Mn1_1 C1_1 1.808(6)
Mn1_1 C4_1 2.099(6)
Mn1_1 C24_1 2.196(6)
Mn1_1 C5_1 2.197(6)
Mn1_1 C14_1 2.216(6)
Mn1_1 C15_1 2.236(6)
O1_1 C1_1 1.139(7)
O2_1 C2_1 1.174(8)
O3_1 C3_1 1.200(8)
C4_1 C24_1 1.439(7)
C4_1 C5_1 1.460(7)
C4_1 H4A_1 1.0000
C5_1 C6_1 1.430(8)
C5_1 C14_1 1.431(7)
C6_1 C7_1 1.350(8)
C6_1 H6A_1 0.9500
C7_1 C12_1 1.462(7)
C7_1 C8_1 1.528(7)
C8_1 C9_1 1.529(8)
C8_1 C26_1 1.530(9)
C8_1 C25_1 1.547(8)
C9_1 C10_1 1.540(8)
C9_1 H9A_1 0.9900
C9_1 H9B_1 0.9900
C10_1 C11_1 1.517(7)
C10_1 H10A_1 0.9900
C10_1 H10B_1 0.9900
C11_1 C12_1 1.501(7)
C11_1 C28_1 1.491(8)
C11_1 C27_1 1.585(9)
C12_1 C13_1 1.376(6)
C13_1 C14_1 1.412(7)
C13_1 H13A_1 0.9500
C14_1 C15_1 1.466(7)
C15_1 C16_1 1.406(7)
C15_1 C24_1 1.445(7)
C16_1 C17_1 1.387(7)
C16_1 H16A_1 0.9500
C17_1 C22_1 1.442(7)
C17_1 C18_1 1.546(7)
C18_1 C29_1 1.518(9)
C18_1 C30_1 1.538(9)
C18_1 C19_1 1.571(7)
C19_1 C20_1 1.492(8)
C19_1 H19A_1 0.9900
C19_1 H19B_1 0.9900
C20_1 C21_1 1.550(8)
C20_1 H20A_1 0.9900
C20_1 H20B_1 0.9900
C21_1 C32_1 1.517(9)
C21_1 C31_1 1.532(9)
C21_1 C22_1 1.536(7)
C22_1 C23_1 1.367(8)
C23_1 C24_1 1.409(7)
C23_1 H23A_1 0.9500
C25_1 H25A_1 0.9800
C25_1 H25B_1 0.9800
C25_1 H25C_1 0.9800
C26_1 H26A_1 0.9800
C26_1 H26B_1 0.9800
C26_1 H26C_1 0.9800
C27_1 H27A_1 0.9800
C27_1 H27B_1 0.9800
C27_1 H27C_1 0.9800
C28_1 H28A_1 0.9800
C28_1 H28B_1 0.9800
C28_1 H28C_1 0.9800
C29_1 H29A_1 0.9800
C29_1 H29B_1 0.9800
C29_1 H29C_1 0.9800
C30_1 H30A_1 0.9800
C30_1 H30B_1 0.9800
C30_1 H30C_1 0.9800
C31_1 H31A_1 0.9800
C31_1 H31B_1 0.9800
C31_1 H31C_1 0.9800
C32_1 H32A_1 0.9800
C32_1 H32B_1 0.9800
C32_1 H32C_1 0.9800
Mn1_2 C3_2 1.745(8)
Mn1_2 C2_2 1.758(8)
Mn1_2 C1_2 1.808(7)
Mn1_2 C4_2 2.099(7)
Mn1_2 C5_2 2.197(7)
Mn1_2 C24_2 2.197(7)
Mn1_2 C14_2 2.216(7)
Mn1_2 C15_2 2.236(7)
O1_2 C1_2 1.139(8)
O2_2 C2_2 1.174(9)
O3_2 C3_2 1.201(9)
C4_2 C24_2 1.440(9)
C4_2 C5_2 1.460(8)
C4_2 H4B_2 1.0000
C5_2 C6_2 1.430(9)
C5_2 C14_2 1.432(8)
C6_2 C7_2 1.348(9)
C6_2 H6B_2 0.9500
C7_2 C12_2 1.466(8)
C7_2 C8_2 1.529(8)
C8_2 C9_2 1.529(9)
C8_2 C25_2 1.544(9)
C8_2 C26_2 1.528(10)
C9_2 C10_2 1.531(9)
C9_2 H9C_2 0.9900
C9_2 H9D_2 0.9900
C10_2 C11_2 1.509(8)
C10_2 H10C_2 0.9900
C10_2 H10D_2 0.9900
C11_2 C12_2 1.505(8)
C11_2 C28_2 1.494(9)
C11_2 C27_2 1.589(10)
C12_2 C13_2 1.381(7)
C13_2 C14_2 1.410(8)
C13_2 H13B_2 0.9500
C14_2 C15_2 1.466(8)
C15_2 C16_2 1.406(8)
C15_2 C24_2 1.444(8)
C16_2 C17_2 1.387(8)
C16_2 H16B_2 0.9500
C17_2 C22_2 1.443(8)
C17_2 C18_2 1.547(8)
C18_2 C29_2 1.518(10)
C18_2 C30_2 1.537(10)
C18_2 C19_2 1.571(8)
C19_2 C20_2 1.491(9)
C19_2 H19C_2 0.9900
C19_2 H19D_2 0.9900
C20_2 C21_2 1.549(9)
C20_2 H20C_2 0.9900
C20_2 H20D_2 0.9900
C21_2 C31_2 1.532(10)
C21_2 C32_2 1.518(10)
C21_2 C22_2 1.537(8)
C22_2 C23_2 1.368(9)
C23_2 C24_2 1.408(8)
C23_2 H23B_2 0.9500
C25_2 H25D_2 0.9800
C25_2 H25E_2 0.9800
C25_2 H25F_2 0.9800
C26_2 H26D_2 0.9800
C26_2 H26E_2 0.9800
C26_2 H26F_2 0.9800
C27_2 H27D_2 0.9800
C27_2 H27E_2 0.9800
C27_2 H27F_2 0.9800
C28_2 H28D_2 0.9800
C28_2 H28E_2 0.9800
C28_2 H28F_2 0.9800
C29_2 H29D_2 0.9800
C29_2 H29E_2 0.9800
C29_2 H29F_2 0.9800
C30_2 H30D_2 0.9800
C30_2 H30E_2 0.9800
C30_2 H30F_2 0.9800
C31_2 H31D_2 0.9800
C31_2 H31E_2 0.9800
C31_2 H31F_2 0.9800
C32_2 H32D_2 0.9800
C32_2 H32E_2 0.9800
C32_2 H32F_2 0.9800

loop_
_geom_torsion_atom_site_label_1
_geom_torsion_atom_site_label_2
_geom_torsion_atom_site_label_3
_geom_torsion_atom_site_label_4
_geom_torsion
C3_1 Mn1_1 C1_1 O1_1 -110(16)
C2_1 Mn1_1 C1_1 O1_1 157(16)
C4_1 Mn1_1 C1_1 O1_1 12(16)
C24_1 Mn1_1 C1_1 O1_1 -18(16)
C5_1 Mn1_1 C1_1 O1_1 67(16)
C14_1 Mn1_1 C1_1 O1_1 46(16)
C15_1 Mn1_1 C1_1 O1_1 8(16)
C3_1 Mn1_1 C2_1 O2_1 127(7)
C1_1 Mn1_1 C2_1 O2_1 -139(7)
C4_1 Mn1_1 C2_1 O2_1 30(7)
C24_1 Mn1_1 C2_1 O2_1 35(7)
C5_1 Mn1_1 C2_1 O2_1 -7(7)
C14_1 Mn1_1 C2_1 O2_1 -38(7)
C15_1 Mn1_1 C2_1 O2_1 -32(7)
C2_1 Mn1_1 C3_1 O3_1 -137(8)
C1_1 Mn1_1 C3_1 O3_1 129(8)
C4_1 Mn1_1 C3_1 O3_1 -35(8)
C24_1 Mn1_1 C3_1 O3_1 4(8)
C5_1 Mn1_1 C3_1 O3_1 -48(8)
C14_1 Mn1_1 C3_1 O3_1 12(8)
C15_1 Mn1_1 C3_1 O3_1 31(8)
C3_1 Mn1_1 C4_1 C24_1 79.9(4)
C2_1 Mn1_1 C4_1 C24_1 174.8(4)
C1_1 Mn1_1 C4_1 C24_1 -41.5(8)
C5_1 Mn1_1 C4_1 C24_1 -114.5(5)
C14_1 Mn1_1 C4_1 C24_1 -78.7(3)
C15_1 Mn1_1 C4_1 C24_1 -36.2(3)
C3_1 Mn1_1 C4_1 C5_1 -165.6(4)
C2_1 Mn1_1 C4_1 C5_1 -70.7(4)
C1_1 Mn1_1 C4_1 C5_1 73.0(8)
C24_1 Mn1_1 C4_1 C5_1 114.5(5)
C14_1 Mn1_1 C4_1 C5_1 35.8(3)
C15_1 Mn1_1 C4_1 C5_1 78.3(3)
C24_1 C4_1 C5_1 C6_1 -177.3(7)
Mn1_1 C4_1 C5_1 C6_1 115.8(8)
C24_1 C4_1 C5_1 C14_1 6.8(7)
Mn1_1 C4_1 C5_1 C14_1 -60.1(4)
C24_1 C4_1 C5_1 Mn1_1 66.9(4)
C3_1 Mn1_1 C5_1 C6_1 -108.0(5)
C2_1 Mn1_1 C5_1 C6_1 -15.8(5)
C1_1 Mn1_1 C5_1 C6_1 76.9(6)
C4_1 Mn1_1 C5_1 C6_1 -128.4(6)
C24_1 Mn1_1 C5_1 C6_1 -167.9(5)
C14_1 Mn1_1 C5_1 C6_1 111.8(6)
C15_1 Mn1_1 C5_1 C6_1 149.7(5)
C3_1 Mn1_1 C5_1 C14_1 140.2(4)
C2_1 Mn1_1 C5_1 C14_1 -127.6(3)
C1_1 Mn1_1 C5_1 C14_1 -34.9(5)
C4_1 Mn1_1 C5_1 C14_1 119.8(5)
C24_1 Mn1_1 C5_1 C14_1 80.3(3)
C15_1 Mn1_1 C5_1 C14_1 37.9(3)
C3_1 Mn1_1 C5_1 C4_1 20.4(5)
C2_1 Mn1_1 C5_1 C4_1 112.6(4)
C1_1 Mn1_1 C5_1 C4_1 -154.7(4)
C24_1 Mn1_1 C5_1 C4_1 -39.5(3)
C14_1 Mn1_1 C5_1 C4_1 -119.8(5)
C15_1 Mn1_1 C5_1 C4_1 -81.9(3)
C14_1 C5_1 C6_1 C7_1 -3.3(10)
C4_1 C5_1 C6_1 C7_1 -178.9(7)
Mn1_1 C5_1 C6_1 C7_1 -89.5(7)
C5_1 C6_1 C7_1 C12_1 1.2(11)
C5_1 C6_1 C7_1 C8_1 179.1(6)
C6_1 C7_1 C8_1 C9_1 162.8(6)
C12_1 C7_1 C8_1 C9_1 -19.3(9)
C6_1 C7_1 C8_1 C26_1 -74.7(7)
C12_1 C7_1 C8_1 C26_1 103.2(7)
C6_1 C7_1 C8_1 C25_1 44.0(8)
C12_1 C7_1 C8_1 C25_1 -138.1(7)
C7_1 C8_1 C9_1 C10_1 47.0(7)
C26_1 C8_1 C9_1 C10_1 -75.0(6)
C25_1 C8_1 C9_1 C10_1 168.0(5)
C8_1 C9_1 C10_1 C11_1 -63.3(7)
C9_1 C10_1 C11_1 C12_1 47.2(8)
C9_1 C10_1 C11_1 C28_1 178.3(7)
C9_1 C10_1 C11_1 C27_1 -70.0(7)
C6_1 C7_1 C12_1 C13_1 1.6(11)
C8_1 C7_1 C12_1 C13_1 -176.2(6)
C6_1 C7_1 C12_1 C11_1 -177.3(7)
C8_1 C7_1 C12_1 C11_1 4.9(10)
C28_1 C11_1 C12_1 C13_1 34.2(10)
C10_1 C11_1 C12_1 C13_1 162.4(7)
C27_1 C11_1 C12_1 C13_1 -78.9(8)
C28_1 C11_1 C12_1 C7_1 -146.9(8)
C10_1 C11_1 C12_1 C7_1 -18.6(9)
C27_1 C11_1 C12_1 C7_1 100.0(8)
C7_1 C12_1 C13_1 C14_1 -2.4(11)
C11_1 C12_1 C13_1 C14_1 176.6(7)
C12_1 C13_1 C14_1 C5_1 0.3(11)
C12_1 C13_1 C14_1 C15_1 -174.1(7)
C12_1 C13_1 C14_1 Mn1_1 87.6(8)
C6_1 C5_1 C14_1 C13_1 2.5(9)
C4_1 C5_1 C14_1 C13_1 179.2(6)
Mn1_1 C5_1 C14_1 C13_1 122.4(6)
C6_1 C5_1 C14_1 C15_1 178.2(6)
C4_1 C5_1 C14_1 C15_1 -5.2(7)
Mn1_1 C5_1 C14_1 C15_1 -62.0(4)
C6_1 C5_1 C14_1 Mn1_1 -119.9(6)
C4_1 C5_1 C14_1 Mn1_1 56.8(4)
C3_1 Mn1_1 C14_1 C13_1 156.6(5)
C2_1 Mn1_1 C14_1 C13_1 -56.2(5)
C1_1 Mn1_1 C14_1 C13_1 40.9(5)
C4_1 Mn1_1 C14_1 C13_1 -150.9(5)
C24_1 Mn1_1 C14_1 C13_1 165.8(5)
C5_1 Mn1_1 C14_1 C13_1 -113.4(5)
C15_1 Mn1_1 C14_1 C13_1 128.9(5)
C3_1 Mn1_1 C14_1 C5_1 -90.0(6)
C2_1 Mn1_1 C14_1 C5_1 57.3(4)
C1_1 Mn1_1 C14_1 C5_1 154.3(3)
C4_1 Mn1_1 C14_1 C5_1 -37.5(3)
C24_1 Mn1_1 C14_1 C5_1 -80.8(3)
C15_1 Mn1_1 C14_1 C5_1 -117.6(4)
C3_1 Mn1_1 C14_1 C15_1 27.7(6)
C2_1 Mn1_1 C14_1 C15_1 174.9(3)
C1_1 Mn1_1 C14_1 C15_1 -88.0(3)
C4_1 Mn1_1 C14_1 C15_1 80.2(3)
C24_1 Mn1_1 C14_1 C15_1 36.9(3)
C5_1 Mn1_1 C14_1 C15_1 117.6(4)
C13_1 C14_1 C15_1 C16_1 -2.9(12)
C5_1 C14_1 C15_1 C16_1 -177.8(7)
Mn1_1 C14_1 C15_1 C16_1 120.9(7)
C13_1 C14_1 C15_1 C24_1 176.6(7)
C5_1 C14_1 C15_1 C24_1 1.6(7)
Mn1_1 C14_1 C15_1 C24_1 -59.6(4)
C13_1 C14_1 C15_1 Mn1_1 -123.8(8)
C5_1 C14_1 C15_1 Mn1_1 61.2(4)
C3_1 Mn1_1 C15_1 C16_1 65.8(5)
C2_1 Mn1_1 C15_1 C16_1 -137.0(5)
C1_1 Mn1_1 C15_1 C16_1 -31.1(5)
C4_1 Mn1_1 C15_1 C16_1 150.6(5)
C24_1 Mn1_1 C15_1 C16_1 113.4(6)
C5_1 Mn1_1 C15_1 C16_1 -165.2(5)
C14_1 Mn1_1 C15_1 C16_1 -127.9(6)
C3_1 Mn1_1 C15_1 C24_1 -47.7(4)
C2_1 Mn1_1 C15_1 C24_1 109.6(5)
C1_1 Mn1_1 C15_1 C24_1 -144.5(3)
C4_1 Mn1_1 C15_1 C24_1 37.2(3)
C5_1 Mn1_1 C15_1 C24_1 81.3(3)
C14_1 Mn1_1 C15_1 C24_1 118.6(4)
C3_1 Mn1_1 C15_1 C14_1 -166.3(3)
C2_1 Mn1_1 C15_1 C14_1 -9.1(6)
C1_1 Mn1_1 C15_1 C14_1 96.8(3)
C4_1 Mn1_1 C15_1 C14_1 -81.4(3)
C24_1 Mn1_1 C15_1 C14_1 -118.6(4)
C5_1 Mn1_1 C15_1 C14_1 -37.3(3)
C24_1 C15_1 C16_1 C17_1 -3.1(10)
C14_1 C15_1 C16_1 C17_1 176.4(6)
Mn1_1 C15_1 C16_1 C17_1 -88.8(7)
C15_1 C16_1 C17_1 C22_1 2.5(10)
C15_1 C16_1 C17_1 C18_1 -176.4(6)
C16_1 C17_1 C18_1 C29_1 -48.3(8)
C22_1 C17_1 C18_1 C29_1 132.9(7)
C16_1 C17_1 C18_1 C30_1 71.5(8)
C22_1 C17_1 C18_1 C30_1 -107.3(7)
C16_1 C17_1 C18_1 C19_1 -167.9(6)
C22_1 C17_1 C18_1 C19_1 13.3(10)
C29_1 C18_1 C19_1 C20_1 -166.3(6)
C17_1 C18_1 C19_1 C20_1 -44.6(8)
C30_1 C18_1 C19_1 C20_1 75.4(7)
C18_1 C19_1 C20_1 C21_1 66.4(8)
C19_1 C20_1 C21_1 C32_1 -172.5(6)
C19_1 C20_1 C21_1 C31_1 68.1(7)
C19_1 C20_1 C21_1 C22_1 -50.5(7)
C16_1 C17_1 C22_1 C23_1 -0.3(10)
C18_1 C17_1 C22_1 C23_1 178.5(6)
C16_1 C17_1 C22_1 C21_1 179.1(6)
C18_1 C17_1 C22_1 C21_1 -2.1(10)
C32_1 C21_1 C22_1 C23_1 -41.8(9)
C31_1 C21_1 C22_1 C23_1 79.2(7)
C20_1 C21_1 C22_1 C23_1 -161.1(6)
C32_1 C21_1 C22_1 C17_1 138.9(7)
C31_1 C21_1 C22_1 C17_1 -100.2(7)
C20_1 C21_1 C22_1 C17_1 19.5(8)
C17_1 C22_1 C23_1 C24_1 -1.4(10)
C21_1 C22_1 C23_1 C24_1 179.2(6)
C22_1 C23_1 C24_1 C4_1 179.9(7)
C22_1 C23_1 C24_1 C15_1 0.8(9)
C22_1 C23_1 C24_1 Mn1_1 89.1(7)
C5_1 C4_1 C24_1 C23_1 175.0(7)
Mn1_1 C4_1 C24_1 C23_1 -118.3(8)
C5_1 C4_1 C24_1 C15_1 -5.7(7)
Mn1_1 C4_1 C24_1 C15_1 60.9(4)
C5_1 C4_1 C24_1 Mn1_1 -66.6(4)
C16_1 C15_1 C24_1 C23_1 1.5(9)
C14_1 C15_1 C24_1 C23_1 -178.1(6)
Mn1_1 C15_1 C24_1 C23_1 122.0(6)
C16_1 C15_1 C24_1 C4_1 -177.9(6)
C14_1 C15_1 C24_1 C4_1 2.6(7)
Mn1_1 C15_1 C24_1 C4_1 -57.4(4)
C16_1 C15_1 C24_1 Mn1_1 -120.5(6)
C14_1 C15_1 C24_1 Mn1_1 60.0(4)
C3_1 Mn1_1 C24_1 C23_1 25.6(5)
C2_1 Mn1_1 C24_1 C23_1 119.6(6)
C1_1 Mn1_1 C24_1 C23_1 -68.1(6)
C4_1 Mn1_1 C24_1 C23_1 127.6(6)
C5_1 Mn1_1 C24_1 C23_1 167.7(6)
C14_1 Mn1_1 C24_1 C23_1 -150.2(5)
C15_1 Mn1_1 C24_1 C23_1 -112.9(6)
C3_1 Mn1_1 C24_1 C4_1 -102.0(4)
C2_1 Mn1_1 C24_1 C4_1 -8.0(6)
C1_1 Mn1_1 C24_1 C4_1 164.3(4)
C5_1 Mn1_1 C24_1 C4_1 40.1(3)
C14_1 Mn1_1 C24_1 C4_1 82.2(3)
C15_1 Mn1_1 C24_1 C4_1 119.5(5)
C3_1 Mn1_1 C24_1 C15_1 138.6(4)
C2_1 Mn1_1 C24_1 C15_1 -127.5(5)
C1_1 Mn1_1 C24_1 C15_1 44.9(4)
C4_1 Mn1_1 C24_1 C15_1 -119.5(5)
C5_1 Mn1_1 C24_1 C15_1 -79.4(3)
C14_1 Mn1_1 C24_1 C15_1 -37.3(3)
C3_2 Mn1_2 C1_2 O1_2 16(44)
C2_2 Mn1_2 C1_2 O1_2 109(44)
C4_2 Mn1_2 C1_2 O1_2 -106(44)
C5_2 Mn1_2 C1_2 O1_2 -161(44)
C24_2 Mn1_2 C1_2 O1_2 -76(44)
C14_2 Mn1_2 C1_2 O1_2 -140(44)
C15_2 Mn1_2 C1_2 O1_2 -102(44)
C3_2 Mn1_2 C2_2 O2_2 -161(34)
C1_2 Mn1_2 C2_2 O2_2 105(34)
C4_2 Mn1_2 C2_2 O2_2 -64(34)
C5_2 Mn1_2 C2_2 O2_2 -26(34)
C24_2 Mn1_2 C2_2 O2_2 -69(34)
C14_2 Mn1_2 C2_2 O2_2 5(34)
C15_2 Mn1_2 C2_2 O2_2 -1(34)
C2_2 Mn1_2 C3_2 O3_2 78(17)
C1_2 Mn1_2 C3_2 O3_2 171(17)
C4_2 Mn1_2 C3_2 O3_2 -25(17)
C5_2 Mn1_2 C3_2 O3_2 -12(17)
C24_2 Mn1_2 C3_2 O3_2 -64(17)
C14_2 Mn1_2 C3_2 O3_2 -72(17)
C15_2 Mn1_2 C3_2 O3_2 -91(17)
C3_2 Mn1_2 C4_2 C24_2 -80.0(6)
C2_2 Mn1_2 C4_2 C24_2 -174.9(6)
C1_2 Mn1_2 C4_2 C24_2 40.9(15)
C5_2 Mn1_2 C4_2 C24_2 114.5(6)
C14_2 Mn1_2 C4_2 C24_2 78.7(5)
C15_2 Mn1_2 C4_2 C24_2 36.2(4)
C3_2 Mn1_2 C4_2 C5_2 165.5(6)
C2_2 Mn1_2 C4_2 C5_2 70.7(6)
C1_2 Mn1_2 C4_2 C5_2 -73.6(15)
C24_2 Mn1_2 C4_2 C5_2 -114.5(6)
C14_2 Mn1_2 C4_2 C5_2 -35.8(4)
C15_2 Mn1_2 C4_2 C5_2 -78.2(4)
C24_2 C4_2 C5_2 C6_2 177.9(12)
Mn1_2 C4_2 C5_2 C6_2 -115.2(12)
C24_2 C4_2 C5_2 C14_2 -6.9(9)
Mn1_2 C4_2 C5_2 C14_2 60.0(6)
C24_2 C4_2 C5_2 Mn1_2 -66.9(5)
C3_2 Mn1_2 C5_2 C6_2 107.9(9)
C2_2 Mn1_2 C5_2 C6_2 15.6(8)
C1_2 Mn1_2 C5_2 C6_2 -77.1(9)
C4_2 Mn1_2 C5_2 C6_2 128.3(9)
C24_2 Mn1_2 C5_2 C6_2 167.8(8)
C14_2 Mn1_2 C5_2 C6_2 -111.8(8)
C15_2 Mn1_2 C5_2 C6_2 -149.8(8)
C3_2 Mn1_2 C5_2 C14_2 -140.3(7)
C2_2 Mn1_2 C5_2 C14_2 127.5(6)
C1_2 Mn1_2 C5_2 C14_2 34.7(8)
C4_2 Mn1_2 C5_2 C14_2 -119.9(6)
C24_2 Mn1_2 C5_2 C14_2 -80.4(5)
C15_2 Mn1_2 C5_2 C14_2 -37.9(4)
C3_2 Mn1_2 C5_2 C4_2 -20.4(8)
C2_2 Mn1_2 C5_2 C4_2 -112.7(6)
C1_2 Mn1_2 C5_2 C4_2 154.5(7)
C24_2 Mn1_2 C5_2 C4_2 39.5(4)
C14_2 Mn1_2 C5_2 C4_2 119.9(6)
C15_2 Mn1_2 C5_2 C4_2 81.9(5)
C14_2 C5_2 C6_2 C7_2 7(2)
C4_2 C5_2 C6_2 C7_2 -177.8(18)
Mn1_2 C5_2 C6_2 C7_2 93(2)
C5_2 C6_2 C7_2 C12_2 -7(3)
C5_2 C6_2 C7_2 C8_2 179.6(14)
C6_2 C7_2 C8_2 C9_2 -168(2)
C12_2 C7_2 C8_2 C9_2 18(2)
C6_2 C7_2 C8_2 C25_2 73(2)
C12_2 C7_2 C8_2 C25_2 -101(2)
C6_2 C7_2 C8_2 C26_2 -47(2)
C12_2 C7_2 C8_2 C26_2 140(2)
C25_2 C8_2 C9_2 C10_2 68.2(16)
C26_2 C8_2 C9_2 C10_2 -174.2(15)
C7_2 C8_2 C9_2 C10_2 -52.8(14)
C8_2 C9_2 C10_2 C11_2 52.9(19)
C9_2 C10_2 C11_2 C12_2 -15(2)
C9_2 C10_2 C11_2 C28_2 117(2)
C9_2 C10_2 C11_2 C27_2 -132(2)
C6_2 C7_2 C12_2 C13_2 3(3)
C8_2 C7_2 C12_2 C13_2 177(2)
C6_2 C7_2 C12_2 C11_2 -153(2)
C8_2 C7_2 C12_2 C11_2 20(3)
C28_2 C11_2 C12_2 C13_2 53(2)
C10_2 C11_2 C12_2 C13_2 -178(2)
C27_2 C11_2 C12_2 C13_2 -59(2)
C28_2 C11_2 C12_2 C7_2 -151(2)
C10_2 C11_2 C12_2 C7_2 -22(2)
C27_2 C11_2 C12_2 C7_2 97(2)
C7_2 C12_2 C13_2 C14_2 0(3)
C11_2 C12_2 C13_2 C14_2 157.2(18)
C12_2 C13_2 C14_2 C5_2 1(3)
C12_2 C13_2 C14_2 C15_2 173.5(18)
C12_2 C13_2 C14_2 Mn1_2 -87(2)
C6_2 C5_2 C14_2 C13_2 -4.0(16)
C4_2 C5_2 C14_2 C13_2 179.8(12)
Mn1_2 C5_2 C14_2 C13_2 -123.4(12)
C6_2 C5_2 C14_2 C15_2 -178.6(10)
C4_2 C5_2 C14_2 C15_2 5.3(9)
Mn1_2 C5_2 C14_2 C15_2 62.1(5)
C6_2 C5_2 C14_2 Mn1_2 119.4(10)
C4_2 C5_2 C14_2 Mn1_2 -56.8(5)
C3_2 Mn1_2 C14_2 C13_2 -157.2(11)
C2_2 Mn1_2 C14_2 C13_2 55.6(8)
C1_2 Mn1_2 C14_2 C13_2 -41.5(8)
C4_2 Mn1_2 C14_2 C13_2 150.5(7)
C5_2 Mn1_2 C14_2 C13_2 113.1(8)
C24_2 Mn1_2 C14_2 C13_2 -166.2(7)
C15_2 Mn1_2 C14_2 C13_2 -129.5(8)
C3_2 Mn1_2 C14_2 C5_2 89.8(11)
C2_2 Mn1_2 C14_2 C5_2 -57.5(6)
C1_2 Mn1_2 C14_2 C5_2 -154.6(6)
C4_2 Mn1_2 C14_2 C5_2 37.4(4)
C24_2 Mn1_2 C14_2 C5_2 80.7(5)
C15_2 Mn1_2 C14_2 C5_2 117.5(6)
C3_2 Mn1_2 C14_2 C15_2 -27.7(11)
C2_2 Mn1_2 C14_2 C15_2 -175.0(6)
C1_2 Mn1_2 C14_2 C15_2 87.9(5)
C4_2 Mn1_2 C14_2 C15_2 -80.1(4)
C5_2 Mn1_2 C14_2 C15_2 -117.5(6)
C24_2 Mn1_2 C14_2 C15_2 -36.8(4)
C13_2 C14_2 C15_2 C16_2 4(2)
C5_2 C14_2 C15_2 C16_2 177.4(13)
Mn1_2 C14_2 C15_2 C16_2 -121.3(13)
C13_2 C14_2 C15_2 C24_2 -175.4(14)
C5_2 C14_2 C15_2 C24_2 -1.8(9)
Mn1_2 C14_2 C15_2 C24_2 59.5(5)
C13_2 C14_2 C15_2 Mn1_2 125.0(14)
C5_2 C14_2 C15_2 Mn1_2 -61.3(5)
C3_2 Mn1_2 C15_2 C16_2 -65.4(8)
C2_2 Mn1_2 C15_2 C16_2 137.2(10)
C1_2 Mn1_2 C15_2 C16_2 31.4(8)
C4_2 Mn1_2 C15_2 C16_2 -150.2(7)
C5_2 Mn1_2 C15_2 C16_2 165.7(7)
C24_2 Mn1_2 C15_2 C16_2 -112.9(8)
C14_2 Mn1_2 C15_2 C16_2 128.3(8)
C3_2 Mn1_2 C15_2 C24_2 47.5(6)
C2_2 Mn1_2 C15_2 C24_2 -109.8(9)
C1_2 Mn1_2 C15_2 C24_2 144.3(6)
C4_2 Mn1_2 C15_2 C24_2 -37.2(4)
C5_2 Mn1_2 C15_2 C24_2 -81.4(5)
C14_2 Mn1_2 C15_2 C24_2 -118.8(6)
C3_2 Mn1_2 C15_2 C14_2 166.3(6)
C2_2 Mn1_2 C15_2 C14_2 8.9(10)
C1_2 Mn1_2 C15_2 C14_2 -96.9(5)
C4_2 Mn1_2 C15_2 C14_2 81.5(4)
C5_2 Mn1_2 C15_2 C14_2 37.4(4)
C24_2 Mn1_2 C15_2 C14_2 118.8(6)
C24_2 C15_2 C16_2 C17_2 4(3)
C14_2 C15_2 C16_2 C17_2 -175(2)
Mn1_2 C15_2 C16_2 C17_2 90(2)
C15_2 C16_2 C17_2 C22_2 -2(4)
C15_2 C16_2 C17_2 C18_2 176.8(16)
C16_2 C17_2 C18_2 C29_2 -78(3)
C22_2 C17_2 C18_2 C29_2 101(3)
C16_2 C17_2 C18_2 C30_2 42(3)
C22_2 C17_2 C18_2 C30_2 -139(3)
C16_2 C17_2 C18_2 C19_2 163(2)
C22_2 C17_2 C18_2 C19_2 -18(3)
C29_2 C18_2 C19_2 C20_2 -74.5(17)
C30_2 C18_2 C19_2 C20_2 166.9(15)
C17_2 C18_2 C19_2 C20_2 46.7(15)
C18_2 C19_2 C20_2 C21_2 -65.7(15)
C19_2 C20_2 C21_2 C31_2 168.5(14)
C19_2 C20_2 C21_2 C32_2 -72.3(16)
C19_2 C20_2 C21_2 C22_2 49.7(14)
C16_2 C17_2 C22_2 C23_2 -4(4)
C18_2 C17_2 C22_2 C23_2 177(2)
C16_2 C17_2 C22_2 C21_2 -174(2)
C18_2 C17_2 C22_2 C21_2 7(4)
C31_2 C21_2 C22_2 C23_2 49(2)
C32_2 C21_2 C22_2 C23_2 -72(2)
C20_2 C21_2 C22_2 C23_2 168(2)
C31_2 C21_2 C22_2 C17_2 -141(3)
C32_2 C21_2 C22_2 C17_2 98(3)
C20_2 C21_2 C22_2 C17_2 -22(3)
C17_2 C22_2 C23_2 C24_2 7(4)
C21_2 C22_2 C23_2 C24_2 177.5(14)
C22_2 C23_2 C24_2 C15_2 -5(2)
C22_2 C23_2 C24_2 C4_2 176.0(19)
C22_2 C23_2 C24_2 Mn1_2 -94(2)
C16_2 C15_2 C24_2 C23_2 -0.9(16)
C14_2 C15_2 C24_2 C23_2 178.4(10)
Mn1_2 C15_2 C24_2 C23_2 -121.8(10)
C16_2 C15_2 C24_2 C4_2 178.2(11)
C14_2 C15_2 C24_2 C4_2 -2.5(9)
Mn1_2 C15_2 C24_2 C4_2 57.4(5)
C16_2 C15_2 C24_2 Mn1_2 120.8(11)
C14_2 C15_2 C24_2 Mn1_2 -59.9(5)
C5_2 C4_2 C24_2 C23_2 -175.3(12)
Mn1_2 C4_2 C24_2 C23_2 118.0(13)
C5_2 C4_2 C24_2 C15_2 5.7(9)
Mn1_2 C4_2 C24_2 C15_2 -60.9(6)
C5_2 C4_2 C24_2 Mn1_2 66.7(5)
C3_2 Mn1_2 C24_2 C23_2 -25.4(8)
C2_2 Mn1_2 C24_2 C23_2 -119.3(10)
C1_2 Mn1_2 C24_2 C23_2 68.2(9)
C4_2 Mn1_2 C24_2 C23_2 -127.3(9)
C5_2 Mn1_2 C24_2 C23_2 -167.3(8)
C14_2 Mn1_2 C24_2 C23_2 150.5(8)
C15_2 Mn1_2 C24_2 C23_2 113.3(8)
C3_2 Mn1_2 C24_2 C15_2 -138.7(6)
C2_2 Mn1_2 C24_2 C15_2 127.5(8)
C1_2 Mn1_2 C24_2 C15_2 -45.1(7)
C4_2 Mn1_2 C24_2 C15_2 119.4(6)
C5_2 Mn1_2 C24_2 C15_2 79.4(5)
C14_2 Mn1_2 C24_2 C15_2 37.2(4)
C3_2 Mn1_2 C24_2 C4_2 101.9(6)
C2_2 Mn1_2 C24_2 C4_2 8.0(9)
C1_2 Mn1_2 C24_2 C4_2 -164.5(6)
C5_2 Mn1_2 C24_2 C4_2 -40.1(4)
C14_2 Mn1_2 C24_2 C4_2 -82.2(5)
C15_2 Mn1_2 C24_2 C4_2 -119.4(6)
